data_7250291
loop_
_publ_author_name
'Song, Jian-Fei'
'Chen, Jia-Li'
'Guo, Gui-Quan'
'Zhu, Hong-Yan'
'Zhou, Si-Ying'
'Zheng, Xin-Rong'
'Zhang, Xiu-Qing'

_publ_section_title
;
 A Cd-based complex as a multifunctional fluorescent probe for the
 detection of Fe3+, ceftriaxone sodium (CRO) and l-aspartic acid (l-Asp)
;
_journal_issue 21
_journal_name_full CrystEngComm
_journal_page_first 3537
_journal_page_last 3544
_journal_paper_doi 10.1039/D4CE01235F
_journal_volume 27
_journal_year 2025
_chemical_formula_moiety 'C48 H34 Br4 Cd2 N6 O12'
_chemical_formula_sum 'C49 H34 Br4 Cd2 N6 O11'
_chemical_formula_weight 1427.26
_space_group_crystal_system triclinic
_space_group_IT_number 2
_space_group_name_Hall '-P 1'
_space_group_name_H-M_alt 'P -1'
_atom_sites_solution_hydrogens geom
_atom_sites_solution_primary dual
_audit_block_doi 10.5517/ccdc.csd.cc2lpmsq
_audit_creation_date 2024-09-20
_audit_creation_method
;
Olex2 1.3
(compiled 2019.09.11 svn.r3662 for OlexSys, GUI svn.r5938)
;
_audit_update_record
;
2024-11-20 deposited with the CCDC.	2025-04-21 downloaded from the CCDC.
;
_cell_angle_alpha 96.6730(10)
_cell_angle_beta 94.8020(10)
_cell_angle_gamma 90.3810(10)
_cell_formula_units_Z 2
_cell_length_a 10.88120(10)
_cell_length_b 12.43520(10)
_cell_length_c 20.2017(2)
_cell_measurement_reflns_used 18376
_cell_measurement_temperature 293(2)
_cell_measurement_theta_max 76.4260
_cell_measurement_theta_min 2.2050
_cell_volume 2705.07(4)
_computing_cell_refinement 'CrysAlisPro 1.171.40.80a (Rigaku OD, 2020)'
_computing_data_collection 'CrysAlisPro 1.171.40.80a (Rigaku OD, 2020)'
_computing_data_reduction 'CrysAlisPro 1.171.40.80a (Rigaku OD, 2020)'
_computing_molecular_graphics 'Olex2 1.3 (Dolomanov et al., 2009)'
_computing_publication_material 'Olex2 1.3 (Dolomanov et al., 2009)'
_computing_structure_refinement 'ShelXL 2018/3 (Sheldrick, 2015)'
_computing_structure_solution 'SHELXT 2014/5 (Sheldrick, 2014)'
_diffrn_ambient_environment air
_diffrn_ambient_temperature 293(2)
_diffrn_detector 'Hybrid Pixel Array Detector'
_diffrn_detector_area_resol_mean 10.0000
_diffrn_detector_type HyPix
_diffrn_measured_fraction_theta_full 0.998
_diffrn_measured_fraction_theta_max 0.955
_diffrn_measurement_details
;
List of Runs (angles in degrees, time in seconds):

  # Type    Start    End  Width  t~exp~   \w     \q     \k     \f   Frames
#--------------------------------------------------------------------------
  1  \w     28.00  94.00   0.50    0.05    --   46.87  75.00 127.00  132
  2  \w     86.00 176.00   0.50    0.12    --  108.56  75.00 127.00  180
  3  \w    120.00 178.00   0.50    0.12    --  108.56  15.00 120.00  116
  4  \w     98.00 178.00   0.50    0.12    --  108.56  30.00  90.00  160
  5  \w     91.00 177.00   0.50    0.12    --  108.56  15.00  60.00  172
  6  \w     88.00 150.00   0.50    0.12    --  108.56  77.00-180.00  124
  7  \w    -70.00   9.00   0.50    0.05    --  -46.87  75.00 127.00  158
  8  \w    -51.00 -23.00   0.50    0.12    --  -88.50  61.00 120.00   56
  9  \w    -84.00 -20.00   0.50    0.12    --  -88.50  75.00 127.00  128
 10  \w    -51.00 -23.00   0.50    0.12    --  -88.50  45.00   0.00   56
 11  \w    -51.00 -16.00   0.50    0.12    --  -88.50  45.00 -30.00   70
 12  \w    -48.00 -18.00   0.50    0.12    --  -88.50  45.00 -60.00   60
 13  \w    -50.00 -17.00   0.50    0.12    --  -88.50  45.00 -90.00   66
 14  \w    -46.00 -20.00   0.50    0.12    --  -88.50  45.00-150.00   52
 15  \w    -28.00  25.00   0.50    0.05    --   46.87 -19.00 120.00  106
 16  \w     10.00  52.00   0.50    0.05    --   46.87 -75.00  -0.00   84
 17  \w    -24.00  26.00   0.50    0.05    --   46.87 -19.00   0.00  100
 18  \w    -15.00  26.00   0.50    0.05    --   46.87 -19.00-120.00   82
 19  \w     42.00  95.00   0.50    0.12    --  108.56 -94.00 -60.00  106
 20  \w     61.00  90.00   0.50    0.05    --   46.87-125.00-120.00   58
 21  \w     36.00 109.00   0.50    0.12    --  108.56-125.00-150.00  146
 22  \w     77.00 124.00   0.50    0.12    --  108.56-141.00 -68.67   94
 23  \w     38.00 111.00   0.50    0.12    --  108.56-125.00 -60.00  146
 24  \w     37.00 108.00   0.50    0.12    --  108.56-116.00   3.51  142
 25  \w     53.00 110.00   0.50    0.12    --  108.56-125.00  60.00  114
 26  \w     40.00  87.00   0.50    0.12    --  108.56-125.00  90.00   94
 27  \w     83.00 109.00   0.50    0.12    --  108.56-112.00  84.20   52
 28  \w     37.00  96.00   0.50    0.12    --  108.56 -94.00  90.00  118
 29  \w     70.00 116.00   0.50    0.12    --  108.56-134.00 175.46   92
 30  \w     36.00 108.00   0.50    0.12    --  108.56-107.00 159.29  144
 31  \w     52.00  78.00   0.50    0.12    --  108.56 -94.00 -90.00   52
 32  \w     39.00  65.00   0.50    0.12    --  108.56 -61.00-120.00   52
 33  \w     41.00  71.00   0.50    0.12    --  108.56 -61.00-180.00   60
 34  \w     43.00  68.00   0.50    0.12    --  108.56 -75.00  -0.00   50
 35  \w   -118.00 -73.00   0.50    0.12    --  -88.50 -15.00-180.00   90
 36  \w    -85.00 -43.00   0.50    0.12    --  -88.50 125.00-180.00   84
 37  \w   -145.00-119.00   0.50    0.12    --  -88.50 -15.00-180.00   52
 38  \w   -105.00 -24.00   0.50    0.05    --  -46.87 -75.00  -0.00  162
 39  \w   -115.00 -65.00   0.50    0.12    --  -88.50 -75.00  -0.00  100
 40  \w   -149.00 -84.00   0.50    0.12    --  -88.50 -94.00  60.00  130
 41  \w   -119.00 -74.00   0.50    0.05    --  -46.87-125.00  90.00   90
;
_diffrn_measurement_device 'four-circle diffractometer'
_diffrn_measurement_device_type 'XtaLAB Synergy, Dualflex, HyPix'
_diffrn_measurement_method '\w scans'
_diffrn_orient_matrix_type 'CrysAlisPro convention (1999,Acta A55,543-557)'
_diffrn_orient_matrix_UB_11 0.0844453000
_diffrn_orient_matrix_UB_12 -0.0900737000
_diffrn_orient_matrix_UB_13 -0.0280480000
_diffrn_orient_matrix_UB_21 0.0267298000
_diffrn_orient_matrix_UB_22 0.0664156000
_diffrn_orient_matrix_UB_23 -0.0571319000
_diffrn_orient_matrix_UB_31 0.1111144000
_diffrn_orient_matrix_UB_32 0.0551187000
_diffrn_orient_matrix_UB_33 0.0434426000
_diffrn_radiation_monochromator mirror
_diffrn_radiation_probe x-ray
_diffrn_radiation_type 'Cu K\a'
_diffrn_radiation_wavelength 1.54184
_diffrn_reflns_av_R_equivalents 0.0710
_diffrn_reflns_av_unetI/netI 0.0613
_diffrn_reflns_Laue_measured_fraction_full 0.998
_diffrn_reflns_Laue_measured_fraction_max 0.955
_diffrn_reflns_limit_h_max 13
_diffrn_reflns_limit_h_min -13
_diffrn_reflns_limit_k_max 15
_diffrn_reflns_limit_k_min -15
_diffrn_reflns_limit_l_max 25
_diffrn_reflns_limit_l_min -23
_diffrn_reflns_number 38094
_diffrn_reflns_point_group_measured_fraction_full 0.998
_diffrn_reflns_point_group_measured_fraction_max 0.955
_diffrn_reflns_theta_full 67.684
_diffrn_reflns_theta_max 77.215
_diffrn_reflns_theta_min 2.210
_diffrn_source 'micro-focus sealed X-ray tube'
_diffrn_source_type 'PhotonJet (Cu) X-ray Source'
_exptl_absorpt_coefficient_mu 10.278
_exptl_absorpt_correction_T_max 1.00000
_exptl_absorpt_correction_T_min 0.27307
_exptl_absorpt_correction_type multi-scan
_exptl_absorpt_process_details
;
CrysAlisPro 1.171.40.80a (Rigaku Oxford Diffraction, 2020)
Empirical absorption correction using spherical harmonics,
 implemented in SCALE3 ABSPACK scaling algorithm.
;
_exptl_crystal_colour 'metallic light colourless'
_exptl_crystal_colour_lustre metallic
_exptl_crystal_colour_modifier light
_exptl_crystal_colour_primary colourless
_exptl_crystal_density_diffrn 1.752
_exptl_crystal_description block
_exptl_crystal_F_000 1388
_exptl_crystal_size_max 0.1
_exptl_crystal_size_mid 0.07
_exptl_crystal_size_min 0.06
_refine_diff_density_max 3.372
_refine_diff_density_min -1.455
_refine_diff_density_rms 0.137
_refine_ls_extinction_method none
_refine_ls_goodness_of_fit_ref 1.072
_refine_ls_hydrogen_treatment constr
_refine_ls_matrix_type full
_refine_ls_number_parameters 653
_refine_ls_number_reflns 10970
_refine_ls_number_restraints 0
_refine_ls_restrained_S_all 1.072
_refine_ls_R_factor_all 0.0635
_refine_ls_R_factor_gt 0.0592
_refine_ls_shift/su_max 0.001
_refine_ls_shift/su_mean 0.000
_refine_ls_structure_factor_coef Fsqd
_refine_ls_weighting_details 'w=1/[\s^2^(Fo^2^)+(0.1048P)^2^+3.1110P] where P=(Fo^2^+2Fc^2^)/3'
_refine_ls_weighting_scheme calc
_refine_ls_wR_factor_gt 0.1706
_refine_ls_wR_factor_ref 0.1758
_reflns_Friedel_coverage 0.000
_reflns_number_gt 9617
_reflns_number_total 10970
_reflns_threshold_expression 'I > 2\s(I)'
_cod_data_source_file d4ce01235f2.cif
_cod_data_source_block 20201028-hfp-lhf-zxq-5-cd
_cod_depositor_comments 'Adding full bibliography for 7250291.cif.'
_cod_database_code 7250291
_shelx_shelxl_version_number 2018/3
_shelx_space_group_comment
;
The symmetry employed for this shelxl refinement is uniquely defined
by the following loop, which should always be used as a source of
symmetry information in preference to the above space-group names.
They are only intended as comments.
;
_shelx_estimated_absorpt_t_max 0.578
_shelx_estimated_absorpt_t_min 0.426
_reflns_odcompleteness_completeness 99.99
_reflns_odcompleteness_iscentric 1
_reflns_odcompleteness_theta 58.86
_olex2_refinement_description
;
1. Fixed Uiso
 At 1.2 times of:
  All C(H) groups, All N(H) groups
 At 1.5 times of:
  All O(H) groups
2.a Aromatic/amide H refined with riding coordinates:
 N2(H2), N5(H5), C1(H1), C4(H4), C6(H6a), C8(H8), C9(H9), C11(H11), C12(H12a),
 C13(H13), C14(H14), C15(H15), C16(H16), C18(H18), C19(H19), C21(H21), C22(H22),
  C26(H26), C27(H27), C29(H29), C30(H30), C31(H31), C33(H33), C34(H34),
 C38(H38), C39(H39), C41(H41), C46(H46), C47(H47), C49(H49)
2.b Idealised tetrahedral OH refined as rotating group:
 O3(H3), O6(H6), O9(H9a), O12(H12)
;
_smtbx_masks_void_probe_radius 1.2
_smtbx_masks_void_truncation_radius 1.2
_olex2_submission_special_instructions 'No special instructions were received'
_oxdiff_exptl_absorpt_empirical_details
;
Empirical correction (ABSPACK) includes:
- Absorption correction using spherical harmonics
- Frame scaling
;
_oxdiff_exptl_absorpt_empirical_full_max 2.234
_oxdiff_exptl_absorpt_empirical_full_min 0.560

loop_
_space_group_symop_operation_xyz
'x, y, z'
'-x, -y, -z'

loop_
_atom_site_label
_atom_site_type_symbol
_atom_site_fract_x
_atom_site_fract_y
_atom_site_fract_z
_atom_site_U_iso_or_equiv
_atom_site_adp_type
_atom_site_occupancy
_atom_site_site_symmetry_order
_atom_site_calc_flag
_atom_site_refinement_flags_posn
_atom_site_refinement_flags_adp
_atom_site_refinement_flags_occupancy
_atom_site_disorder_assembly
_atom_site_disorder_group
Cd1 Cd 0.88138(3) 0.38482(3) 0.45397(2) 0.03792(12) Uani 1 1 d . . . . .
Cd2 Cd 0.36941(3) 0.40566(3) 0.95076(2) 0.04004(12) Uani 1 1 d . . . . .
Br1 Br 1.15589(10) -0.03394(7) 0.45464(7) 0.1021(4) Uani 1 1 d . . . . .
Br2 Br 0.37218(12) -0.03637(12) 0.31708(8) 0.1338(5) Uani 1 1 d . . . . .
Br3 Br 0.62989(14) 0.99077(12) 0.91037(10) 0.1715(9) Uani 1 1 d . . . . .
Br4 Br 0.12385(9) -0.16469(6) 0.99038(5) 0.0819(3) Uani 1 1 d . . . . .
O1 O 1.0900(3) 0.4033(3) 0.4852(2) 0.0499(9) Uani 1 1 d . . . . .
O2 O 1.2640(3) 0.4785(3) 0.53218(19) 0.0474(8) Uani 1 1 d . . . . .
O3 O 1.4502(4) 0.3660(4) 0.5599(4) 0.094(2) Uani 1 1 d . . . . .
H3 H 1.406420 0.419030 0.566109 0.141 Uiso 1 1 calc R U . . .
O4 O 0.7175(5) 0.2690(4) 0.4080(3) 0.0708(12) Uani 1 1 d . . . . .
O5 O 0.8995(5) 0.2002(4) 0.3969(3) 0.0732(13) Uani 1 1 d . . . . .
O6 O 0.9224(7) 0.0053(7) 0.3328(5) 0.131(3) Uani 1 1 d . . . . .
H6 H 0.948593 0.052412 0.362546 0.196 Uiso 1 1 calc R U . . .
O7 O 0.3038(4) 0.5537(3) 0.89582(19) 0.0505(8) Uani 1 1 d . . . . .
O8 O 0.4688(4) 0.5989(3) 0.96359(19) 0.0500(8) Uani 1 1 d . . . . .
O9 O 0.1948(5) 0.6938(4) 0.8278(3) 0.0830(16) Uani 1 1 d . . . . .
H9A H 0.205078 0.633456 0.839669 0.125 Uiso 1 1 calc R U . . .
O10 O 0.3090(4) 0.2279(3) 0.95360(19) 0.0499(8) Uani 1 1 d . . . . .
O11 O 0.1936(4) 0.2926(3) 0.8726(2) 0.0552(9) Uani 1 1 d . . . . .
O12 O 0.0162(5) 0.1789(4) 0.8083(3) 0.0704(12) Uani 1 1 d . . . . .
H12 H 0.069052 0.227124 0.814946 0.106 Uiso 1 1 calc R U . . .
N1 N 0.9190(4) 0.4506(4) 0.3559(2) 0.0426(9) Uani 1 1 d . . . . .
N2 N 0.9704(4) 0.5374(4) 0.1665(2) 0.0471(10) Uani 1 1 d . . . . .
H2 H 0.915857 0.581376 0.152762 0.056 Uiso 1 1 calc R U . . .
N3 N 1.2296(4) 0.4525(4) 0.0287(2) 0.0457(9) Uani 1 1 d . . . . .
N4 N 0.8549(4) 0.3375(3) 0.5572(2) 0.0395(8) Uani 1 1 d . . . . .
N5 N 0.7885(4) 0.2719(4) 0.7495(2) 0.0458(9) Uani 1 1 d . . . . .
H5 H 0.844997 0.233820 0.767523 0.055 Uiso 1 1 calc R U . . .
N6 N 0.5117(4) 0.3596(4) 0.8761(2) 0.0474(10) Uani 1 1 d . . . . .
C1 C 1.4303(7) 0.1766(7) 0.5357(5) 0.088(3) Uani 1 1 d . . . . .
H1 H 1.511415 0.170350 0.553169 0.105 Uiso 1 1 calc R U . . .
C2 C 1.3794(6) 0.2788(6) 0.5345(4) 0.0665(17) Uani 1 1 d . . . . .
C3 C 1.2587(5) 0.2884(4) 0.5072(3) 0.0461(11) Uani 1 1 d . . . . .
C4 C 1.1910(5) 0.1940(5) 0.4827(3) 0.0521(12) Uani 1 1 d . . . . .
H4 H 1.110030 0.197969 0.464541 0.063 Uiso 1 1 calc R U . . .
C5 C 1.2467(7) 0.0944(5) 0.4860(4) 0.0640(16) Uani 1 1 d . . . . .
C6 C 1.3631(8) 0.0860(6) 0.5119(5) 0.085(2) Uani 1 1 d . . . . .
H6A H 1.397860 0.018125 0.513505 0.102 Uiso 1 1 calc R U . . .
C7 C 1.1995(4) 0.3940(4) 0.5072(2) 0.0389(10) Uani 1 1 d . . . . .
C8 C 1.0255(5) 0.4322(5) 0.3294(3) 0.0476(12) Uani 1 1 d . . . . .
H8 H 1.087797 0.400047 0.354336 0.057 Uiso 1 1 calc R U . . .
C9 C 1.0494(5) 0.4585(4) 0.2660(3) 0.0440(11) Uani 1 1 d . . . . .
H9 H 1.125205 0.443453 0.249129 0.053 Uiso 1 1 calc R U . . .
C10 C 0.9578(5) 0.5071(4) 0.2292(2) 0.0407(10) Uani 1 1 d . . . . .
C11 C 0.8478(5) 0.5319(5) 0.2584(3) 0.0470(11) Uani 1 1 d . . . . .
H11 H 0.785688 0.568263 0.236097 0.056 Uiso 1 1 calc R U . . .
C12 C 0.8332(5) 0.5016(5) 0.3207(3) 0.0468(11) Uani 1 1 d . . . . .
H12A H 0.759187 0.517655 0.339342 0.056 Uiso 1 1 calc R U . . .
C13 C 1.1197(6) 0.4090(5) 0.1192(3) 0.0540(13) Uani 1 1 d . . . . .
H13 H 1.104297 0.359142 0.148590 0.065 Uiso 1 1 calc R U . . .
C14 C 1.2020(6) 0.3871(5) 0.0730(3) 0.0579(15) Uani 1 1 d . . . . .
H14 H 1.242239 0.321251 0.072202 0.069 Uiso 1 1 calc R U . . .
C15 C 1.1675(5) 0.5457(4) 0.0300(3) 0.0514(12) Uani 1 1 d . . . . .
H15 H 1.182940 0.592612 -0.001084 0.062 Uiso 1 1 calc R U . . .
C16 C 1.0824(5) 0.5749(5) 0.0749(3) 0.0511(12) Uani 1 1 d . . . . .
H16 H 1.040957 0.639916 0.073599 0.061 Uiso 1 1 calc R U . . .
C17 C 1.0585(5) 0.5071(4) 0.1223(2) 0.0419(10) Uani 1 1 d . . . . .
C18 C 0.9409(4) 0.2949(4) 0.5983(2) 0.0416(10) Uani 1 1 d . . . . .
H18 H 1.018259 0.280654 0.583238 0.050 Uiso 1 1 calc R U . . .
C19 C 0.9203(4) 0.2719(4) 0.6607(3) 0.0416(10) Uani 1 1 d . . . . .
H19 H 0.982208 0.241592 0.686918 0.050 Uiso 1 1 calc R U . . .
C20 C 0.8061(4) 0.2938(4) 0.6852(2) 0.0385(9) Uani 1 1 d . . . . .
C21 C 0.7150(5) 0.3315(5) 0.6414(3) 0.0477(12) Uani 1 1 d . . . . .
H21 H 0.635445 0.342607 0.654125 0.057 Uiso 1 1 calc R U . . .
C22 C 0.7439(5) 0.3520(5) 0.5796(3) 0.0457(11) Uani 1 1 d . . . . .
H22 H 0.681939 0.377757 0.551286 0.055 Uiso 1 1 calc R U . . .
C23 C 0.7856(7) 0.1916(5) 0.3887(3) 0.0587(14) Uani 1 1 d . . . . .
C24 C 0.7265(7) 0.0871(6) 0.3561(3) 0.0668(17) Uani 1 1 d . . . . .
C25 C 0.7972(9) 0.0008(7) 0.3300(5) 0.088(2) Uani 1 1 d . . . . .
C26 C 0.7388(12) -0.0940(8) 0.2988(5) 0.104(3) Uani 1 1 d . . . . .
H26 H 0.785856 -0.149797 0.279953 0.125 Uiso 1 1 calc R U . . .
C27 C 0.6179(12) -0.1058(8) 0.2955(5) 0.106(3) Uani 1 1 d . . . . .
H27 H 0.581035 -0.170930 0.276301 0.127 Uiso 1 1 calc R U . . .
C28 C 0.5451(10) -0.0218(8) 0.3206(4) 0.088(3) Uani 1 1 d . . . . .
C29 C 0.5995(8) 0.0763(6) 0.3515(4) 0.0727(19) Uani 1 1 d . . . . .
H29 H 0.551049 0.132719 0.368319 0.087 Uiso 1 1 calc R U . . .
C30 C 0.5838(6) 0.2750(5) 0.8833(3) 0.0540(13) Uani 1 1 d . . . . .
H30 H 0.572688 0.235109 0.918586 0.065 Uiso 1 1 calc R U . . .
C31 C 0.6743(6) 0.2431(5) 0.8414(3) 0.0524(13) Uani 1 1 d . . . . .
H31 H 0.721233 0.182641 0.848419 0.063 Uiso 1 1 calc R U . . .
C32 C 0.6947(5) 0.3017(4) 0.7888(2) 0.0394(10) Uani 1 1 d . . . . .
C33 C 0.6220(6) 0.3926(5) 0.7823(3) 0.0545(13) Uani 1 1 d . . . . .
H33 H 0.632645 0.435556 0.748448 0.065 Uiso 1 1 calc R U . . .
C34 C 0.5341(7) 0.4179(5) 0.8268(3) 0.0586(15) Uani 1 1 d . . . . .
H34 H 0.487548 0.479496 0.822196 0.070 Uiso 1 1 calc R U . . .
C35 C 0.2205(5) 0.2177(4) 0.9095(3) 0.0445(11) Uani 1 1 d . . . . .
C36 C 0.1443(5) 0.1159(4) 0.8988(3) 0.0447(11) Uani 1 1 d . . . . .
C37 C 0.0454(6) 0.1006(5) 0.8490(3) 0.0585(14) Uani 1 1 d . . . . .
C38 C -0.0258(8) 0.0066(6) 0.8420(5) 0.080(2) Uani 1 1 d . . . . .
H38 H -0.090342 -0.003818 0.808592 0.096 Uiso 1 1 calc R U . . .
C39 C -0.0026(7) -0.0696(6) 0.8830(5) 0.079(2) Uani 1 1 d . . . . .
H39 H -0.051420 -0.132191 0.877950 0.095 Uiso 1 1 calc R U . . .
C40 C 0.0920(6) -0.0560(5) 0.9321(3) 0.0606(15) Uani 1 1 d . . . . .
C41 C 0.1671(6) 0.0356(4) 0.9405(3) 0.0523(12) Uani 1 1 d . . . . .
H41 H 0.232045 0.043388 0.973797 0.063 Uiso 1 1 calc R U . . .
C42 C 0.3891(5) 0.6232(4) 0.9197(2) 0.0418(10) Uani 1 1 d . . . . .
C43 C 0.3906(5) 0.7283(4) 0.8925(2) 0.0436(11) Uani 1 1 d . . . . .
C44 C 0.2977(6) 0.7566(5) 0.8475(3) 0.0536(13) Uani 1 1 d . . . . .
C46 C 0.3052(7) 0.8569(6) 0.8214(3) 0.0673(17) Uani 1 1 d . . . . .
H46 H 0.241989 0.876066 0.791277 0.081 Uiso 1 1 calc R U . . .
C47 C 0.4011(8) 0.9248(6) 0.8390(4) 0.078(2) Uani 1 1 d . . . . .
H47 H 0.405818 0.990101 0.821072 0.094 Uiso 1 1 calc R U . . .
C48 C 0.4942(7) 0.8954(6) 0.8852(5) 0.080(2) Uani 1 1 d . . . . .
C49 C 0.4887(6) 0.8001(5) 0.9121(3) 0.0586(15) Uani 1 1 d . . . . .
H49 H 0.550664 0.783205 0.943610 0.070 Uiso 1 1 calc R U . . .

loop_
_atom_site_aniso_label
_atom_site_aniso_U_11
_atom_site_aniso_U_22
_atom_site_aniso_U_33
_atom_site_aniso_U_23
_atom_site_aniso_U_13
_atom_site_aniso_U_12
Cd1 0.03797(19) 0.03900(19) 0.03810(19) 0.01066(13) 0.00251(13) 0.00034(13)
Cd2 0.0453(2) 0.03594(19) 0.0415(2) 0.01216(14) 0.00803(14) 0.00165(14)
Br1 0.1038(7) 0.0451(4) 0.1558(10) -0.0021(5) 0.0211(6) -0.0039(4)
Br2 0.1117(9) 0.1275(10) 0.1511(11) -0.0243(9) 0.0073(8) -0.0599(8)
Br3 0.1498(11) 0.1232(10) 0.2494(18) 0.1351(12) -0.0883(12) -0.0818(9)
Br4 0.1057(6) 0.0469(4) 0.1025(6) 0.0311(4) 0.0335(5) 0.0008(4)
O1 0.0333(17) 0.052(2) 0.067(2) 0.0198(18) -0.0007(15) 0.0059(15)
O2 0.0428(18) 0.0410(18) 0.058(2) 0.0054(16) 0.0001(15) 0.0043(14)
O3 0.048(2) 0.068(3) 0.155(6) -0.004(3) -0.031(3) 0.008(2)
O4 0.074(3) 0.061(3) 0.074(3) 0.004(2) -0.007(2) -0.017(2)
O5 0.076(3) 0.065(3) 0.075(3) 0.006(2) -0.007(2) -0.011(2)
O6 0.107(5) 0.119(6) 0.152(7) -0.037(5) -0.006(5) 0.031(4)
O7 0.059(2) 0.0378(18) 0.056(2) 0.0157(16) 0.0009(17) -0.0010(16)
O8 0.058(2) 0.0453(19) 0.0493(19) 0.0219(16) -0.0038(16) 0.0020(16)
O9 0.082(3) 0.060(3) 0.102(4) 0.022(3) -0.040(3) -0.006(2)
O10 0.056(2) 0.0412(19) 0.053(2) 0.0141(16) -0.0021(17) -0.0053(16)
O11 0.060(2) 0.044(2) 0.065(2) 0.0256(18) 0.0003(18) 0.0041(17)
O12 0.073(3) 0.061(3) 0.076(3) 0.019(2) -0.018(2) 0.008(2)
N1 0.044(2) 0.048(2) 0.038(2) 0.0106(17) 0.0045(16) 0.0016(17)
N2 0.050(2) 0.054(3) 0.040(2) 0.0169(19) 0.0088(17) 0.0108(19)
N3 0.048(2) 0.044(2) 0.049(2) 0.0128(18) 0.0133(18) 0.0057(18)
N4 0.0384(19) 0.043(2) 0.039(2) 0.0129(16) 0.0040(15) -0.0013(16)
N5 0.045(2) 0.054(2) 0.042(2) 0.0153(19) 0.0068(17) 0.0064(19)
N6 0.052(2) 0.046(2) 0.047(2) 0.0111(18) 0.0140(19) 0.0023(19)
C1 0.059(4) 0.070(5) 0.135(8) 0.022(5) -0.005(4) 0.027(4)
C2 0.051(3) 0.057(4) 0.090(5) 0.009(3) -0.005(3) 0.019(3)
C3 0.045(3) 0.043(3) 0.050(3) 0.006(2) 0.006(2) 0.009(2)
C4 0.052(3) 0.047(3) 0.059(3) 0.007(2) 0.009(2) 0.006(2)
C5 0.071(4) 0.040(3) 0.083(4) 0.007(3) 0.017(3) 0.005(3)
C6 0.081(5) 0.052(4) 0.123(7) 0.010(4) 0.012(5) 0.025(4)
C7 0.036(2) 0.043(2) 0.039(2) 0.0084(19) 0.0074(18) 0.0042(18)
C8 0.046(3) 0.058(3) 0.040(3) 0.011(2) 0.001(2) 0.005(2)
C9 0.038(2) 0.053(3) 0.044(3) 0.014(2) 0.0072(19) 0.004(2)
C10 0.044(2) 0.040(2) 0.039(2) 0.0076(19) 0.0032(19) -0.0013(19)
C11 0.041(2) 0.056(3) 0.044(3) 0.009(2) 0.001(2) 0.006(2)
C12 0.041(2) 0.057(3) 0.044(3) 0.011(2) 0.005(2) 0.002(2)
C13 0.076(4) 0.043(3) 0.049(3) 0.021(2) 0.019(3) 0.004(3)
C14 0.078(4) 0.044(3) 0.057(3) 0.018(2) 0.019(3) 0.020(3)
C15 0.061(3) 0.043(3) 0.056(3) 0.020(2) 0.020(2) 0.008(2)
C16 0.062(3) 0.043(3) 0.052(3) 0.017(2) 0.015(2) 0.012(2)
C17 0.043(2) 0.044(3) 0.041(2) 0.010(2) 0.0041(19) 0.000(2)
C18 0.037(2) 0.043(3) 0.046(3) 0.013(2) 0.0051(19) 0.0034(19)
C19 0.038(2) 0.044(3) 0.045(2) 0.015(2) 0.0012(19) 0.0048(19)
C20 0.038(2) 0.039(2) 0.039(2) 0.0101(18) 0.0022(18) -0.0025(18)
C21 0.035(2) 0.065(3) 0.045(3) 0.013(2) 0.0055(19) 0.001(2)
C22 0.038(2) 0.059(3) 0.043(3) 0.020(2) -0.0001(19) 0.003(2)
C23 0.077(4) 0.051(3) 0.049(3) 0.010(2) 0.000(3) -0.005(3)
C24 0.086(5) 0.057(4) 0.057(3) 0.011(3) -0.007(3) -0.011(3)
C25 0.099(6) 0.070(5) 0.086(5) -0.007(4) -0.012(4) 0.009(4)
C26 0.128(9) 0.066(5) 0.107(7) -0.017(5) -0.015(6) 0.009(5)
C27 0.150(10) 0.060(5) 0.102(7) -0.001(5) -0.005(7) -0.018(6)
C28 0.114(7) 0.076(5) 0.073(5) 0.004(4) 0.002(4) -0.028(5)
C29 0.086(5) 0.066(4) 0.064(4) 0.005(3) 0.000(3) -0.026(4)
C30 0.072(4) 0.047(3) 0.048(3) 0.019(2) 0.020(3) 0.009(3)
C31 0.063(3) 0.046(3) 0.053(3) 0.019(2) 0.019(2) 0.010(2)
C32 0.046(2) 0.036(2) 0.037(2) 0.0067(18) 0.0029(19) -0.0021(19)
C33 0.067(3) 0.051(3) 0.054(3) 0.027(2) 0.021(3) 0.009(3)
C34 0.081(4) 0.049(3) 0.052(3) 0.019(3) 0.023(3) 0.021(3)
C35 0.049(3) 0.037(2) 0.050(3) 0.010(2) 0.013(2) 0.006(2)
C36 0.050(3) 0.038(2) 0.049(3) 0.012(2) 0.007(2) 0.005(2)
C37 0.058(3) 0.049(3) 0.067(4) 0.007(3) -0.005(3) 0.008(3)
C38 0.075(5) 0.061(4) 0.099(6) 0.004(4) -0.018(4) -0.008(3)
C39 0.075(5) 0.050(4) 0.112(6) 0.006(4) 0.010(4) -0.018(3)
C40 0.071(4) 0.043(3) 0.070(4) 0.015(3) 0.012(3) -0.005(3)
C41 0.061(3) 0.040(3) 0.059(3) 0.013(2) 0.011(3) -0.002(2)
C42 0.050(3) 0.038(2) 0.040(2) 0.0130(19) 0.008(2) 0.005(2)
C43 0.056(3) 0.039(2) 0.039(2) 0.018(2) 0.007(2) 0.004(2)
C44 0.070(4) 0.045(3) 0.046(3) 0.015(2) -0.005(2) 0.006(3)
C46 0.083(4) 0.057(4) 0.064(4) 0.030(3) -0.011(3) 0.013(3)
C47 0.104(6) 0.054(4) 0.082(5) 0.039(3) -0.002(4) 0.007(4)
C48 0.077(4) 0.063(4) 0.107(6) 0.051(4) -0.008(4) -0.018(3)
C49 0.058(3) 0.051(3) 0.070(4) 0.033(3) -0.006(3) -0.006(3)

loop_
_atom_type_symbol
_atom_type_description
_atom_type_scat_dispersion_real
_atom_type_scat_dispersion_imag
_atom_type_scat_source
C C 0.0181 0.0091 'International Tables Vol C Tables 4.2.6.8 and 6.1.1.4'
H H 0.0000 0.0000 'International Tables Vol C Tables 4.2.6.8 and 6.1.1.4'
Br Br -0.6763 1.2805 'International Tables Vol C Tables 4.2.6.8 and 6.1.1.4'
Cd Cd 0.1185 4.6533 'International Tables Vol C Tables 4.2.6.8 and 6.1.1.4'
N N 0.0311 0.0180 'International Tables Vol C Tables 4.2.6.8 and 6.1.1.4'
O O 0.0492 0.0322 'International Tables Vol C Tables 4.2.6.8 and 6.1.1.4'

loop_
_geom_angle_atom_site_label_1
_geom_angle_atom_site_label_2
_geom_angle_atom_site_label_3
_geom_angle
_geom_angle_site_symmetry_1
_geom_angle_site_symmetry_3
_geom_angle_publ_flag
O1 Cd1 O2 125.71(13) . 2_766 ?
O1 Cd1 O4 147.06(17) . . ?
O1 Cd1 O5 93.70(15) . . ?
O2 Cd1 O4 87.21(16) 2_766 . ?
O2 Cd1 O5 140.06(15) 2_766 . ?
O4 Cd1 O5 53.86(18) . . ?
N1 Cd1 O1 87.81(14) . . ?
N1 Cd1 O2 86.96(14) . 2_766 ?
N1 Cd1 O4 95.97(17) . . ?
N1 Cd1 O5 88.55(17) . . ?
N4 Cd1 O1 88.44(14) . . ?
N4 Cd1 O2 90.79(14) . 2_766 ?
N4 Cd1 O4 90.14(17) . . ?
N4 Cd1 O5 97.16(16) . . ?
N4 Cd1 N1 173.37(15) . . ?
O7 Cd2 O8 127.95(13) . 2_667 ?
O10 Cd2 O7 137.96(13) . . ?
O10 Cd2 O8 93.95(13) . 2_667 ?
N3 Cd2 O7 88.69(15) 1_456 . ?
N3 Cd2 O8 91.19(15) 1_456 2_667 ?
N3 Cd2 O10 87.01(15) 1_456 . ?
N6 Cd2 O7 92.20(15) . . ?
N6 Cd2 O8 87.26(16) . 2_667 ?
N6 Cd2 O10 93.17(15) . . ?
N6 Cd2 N3 178.45(16) . 1_456 ?
C7 O1 Cd1 167.3(4) . . ?
C7 O2 Cd1 104.1(3) . 2_766 ?
C2 O3 H3 109.5 . . ?
C23 O4 Cd1 94.9(4) . . ?
C23 O5 Cd1 90.0(4) . . ?
C25 O6 H6 109.5 . . ?
C42 O7 Cd2 99.7(3) . . ?
C42 O8 Cd2 167.3(4) . 2_667 ?
C44 O9 H9A 109.5 . . ?
C35 O10 Cd2 101.5(3) . . ?
C37 O12 H12 109.5 . . ?
C8 N1 Cd1 120.6(3) . . ?
C8 N1 C12 117.1(4) . . ?
C12 N1 Cd1 122.2(3) . . ?
C10 N2 H2 115.4 . . ?
C10 N2 C17 129.3(4) . . ?
C17 N2 H2 115.4 . . ?
C14 N3 Cd2 122.1(4) . 1_654 ?
C14 N3 C15 116.0(5) . . ?
C15 N3 Cd2 121.9(3) . 1_654 ?
C18 N4 Cd1 126.4(3) . . ?
C22 N4 Cd1 117.4(3) . . ?
C22 N4 C18 116.3(4) . . ?
C20 N5 H5 115.1 . . ?
C32 N5 H5 115.1 . . ?
C32 N5 C20 129.8(4) . . ?
C30 N6 Cd2 120.0(4) . . ?
C30 N6 C34 116.4(5) . . ?
C34 N6 Cd2 123.4(4) . . ?
C2 C1 H1 119.6 . . ?
C6 C1 H1 119.6 . . ?
C6 C1 C2 120.9(7) . . ?
O3 C2 C1 118.2(6) . . ?
O3 C2 C3 122.3(6) . . ?
C1 C2 C3 119.6(7) . . ?
C2 C3 C4 118.7(5) . . ?
C2 C3 C7 121.5(5) . . ?
C4 C3 C7 119.7(5) . . ?
C3 C4 H4 120.5 . . ?
C5 C4 C3 119.0(6) . . ?
C5 C4 H4 120.5 . . ?
C4 C5 Br1 119.6(5) . . ?
C6 C5 Br1 118.4(5) . . ?
C6 C5 C4 122.0(7) . . ?
C1 C6 H6A 120.1 . . ?
C5 C6 C1 119.9(7) . . ?
C5 C6 H6A 120.1 . . ?
O1 C7 O2 120.1(4) . . ?
O1 C7 C3 122.2(5) . . ?
O2 C7 C3 117.7(4) . . ?
N1 C8 H8 118.2 . . ?
N1 C8 C9 123.6(5) . . ?
C9 C8 H8 118.2 . . ?
C8 C9 H9 120.8 . . ?
C10 C9 C8 118.4(5) . . ?
C10 C9 H9 120.8 . . ?
N2 C10 C11 118.0(5) . . ?
C9 C10 N2 123.8(5) . . ?
C9 C10 C11 118.1(5) . . ?
C10 C11 H11 120.6 . . ?
C12 C11 C10 118.9(5) . . ?
C12 C11 H11 120.6 . . ?
N1 C12 C11 123.8(5) . . ?
N1 C12 H12A 118.1 . . ?
C11 C12 H12A 118.1 . . ?
C14 C13 H13 120.4 . . ?
C14 C13 C17 119.2(5) . . ?
C17 C13 H13 120.4 . . ?
N3 C14 C13 124.9(5) . . ?
N3 C14 H14 117.5 . . ?
C13 C14 H14 117.5 . . ?
N3 C15 H15 118.4 . . ?
N3 C15 C16 123.3(5) . . ?
C16 C15 H15 118.4 . . ?
C15 C16 H16 120.2 . . ?
C15 C16 C17 119.6(5) . . ?
C17 C16 H16 120.2 . . ?
N2 C17 C13 124.4(5) . . ?
C16 C17 N2 118.6(5) . . ?
C16 C17 C13 116.9(5) . . ?
N4 C18 H18 118.3 . . ?
N4 C18 C19 123.4(4) . . ?
C19 C18 H18 118.3 . . ?
C18 C19 H19 120.1 . . ?
C18 C19 C20 119.7(4) . . ?
C20 C19 H19 120.1 . . ?
N5 C20 C19 118.5(4) . . ?
N5 C20 C21 124.6(4) . . ?
C19 C20 C21 116.9(4) . . ?
C20 C21 H21 120.4 . . ?
C22 C21 C20 119.2(5) . . ?
C22 C21 H21 120.4 . . ?
N4 C22 C21 124.3(5) . . ?
N4 C22 H22 117.9 . . ?
C21 C22 H22 117.9 . . ?
O4 C23 C24 119.0(6) . . ?
O5 C23 O4 121.2(6) . . ?
O5 C23 C24 119.8(6) . . ?
C25 C24 C23 121.5(7) . . ?
C29 C24 C23 119.0(7) . . ?
C29 C24 C25 119.5(7) . . ?
O6 C25 C24 122.8(7) . . ?
O6 C25 C26 117.3(9) . . ?
C26 C25 C24 119.8(9) . . ?
C25 C26 H26 119.5 . . ?
C27 C26 C25 121.0(10) . . ?
C27 C26 H26 119.5 . . ?
C26 C27 H27 119.7 . . ?
C26 C27 C28 120.6(9) . . ?
C28 C27 H27 119.7 . . ?
C27 C28 Br2 121.6(7) . . ?
C27 C28 C29 120.5(9) . . ?
C29 C28 Br2 117.9(8) . . ?
C24 C29 C28 118.5(8) . . ?
C24 C29 H29 120.7 . . ?
C28 C29 H29 120.7 . . ?
N6 C30 H30 118.1 . . ?
N6 C30 C31 123.8(5) . . ?
C31 C30 H30 118.1 . . ?
C30 C31 H31 120.1 . . ?
C30 C31 C32 119.7(5) . . ?
C32 C31 H31 120.1 . . ?
N5 C32 C31 119.0(5) . . ?
N5 C32 C33 124.2(5) . . ?
C31 C32 C33 116.7(5) . . ?
C32 C33 H33 120.4 . . ?
C34 C33 C32 119.2(5) . . ?
C34 C33 H33 120.4 . . ?
N6 C34 C33 124.1(5) . . ?
N6 C34 H34 118.0 . . ?
C33 C34 H34 118.0 . . ?
O10 C35 O11 121.5(5) . . ?
O10 C35 C36 119.8(5) . . ?
O11 C35 C36 118.6(5) . . ?
C37 C36 C35 121.6(5) . . ?
C41 C36 C35 119.9(5) . . ?
C41 C36 C37 118.5(5) . . ?
O12 C37 C36 120.8(6) . . ?
O12 C37 C38 119.3(6) . . ?
C38 C37 C36 119.9(6) . . ?
C37 C38 H38 119.7 . . ?
C39 C38 C37 120.6(7) . . ?
C39 C38 H38 119.7 . . ?
C38 C39 H39 119.8 . . ?
C38 C39 C40 120.4(6) . . ?
C40 C39 H39 119.8 . . ?
C39 C40 Br4 120.1(5) . . ?
C39 C40 C41 121.3(6) . . ?
C41 C40 Br4 118.6(5) . . ?
C36 C41 H41 120.4 . . ?
C40 C41 C36 119.2(6) . . ?
C40 C41 H41 120.4 . . ?
O7 C42 C43 118.2(5) . . ?
O8 C42 O7 119.4(5) . . ?
O8 C42 C43 122.4(5) . . ?
C44 C43 C42 121.6(5) . . ?
C44 C43 C49 119.1(5) . . ?
C49 C43 C42 119.3(5) . . ?
O9 C44 C43 123.3(5) . . ?
O9 C44 C46 117.2(5) . . ?
C43 C44 C46 119.5(6) . . ?
C44 C46 H46 119.3 . . ?
C47 C46 C44 121.4(6) . . ?
C47 C46 H46 119.3 . . ?
C46 C47 H47 120.8 . . ?
C46 C47 C48 118.5(6) . . ?
C48 C47 H47 120.8 . . ?
C47 C48 Br3 118.7(5) . . ?
C49 C48 Br3 119.7(6) . . ?
C49 C48 C47 121.6(7) . . ?
C43 C49 H49 120.0 . . ?
C48 C49 C43 120.0(6) . . ?
C48 C49 H49 120.0 . . ?

loop_
_geom_bond_atom_site_label_1
_geom_bond_atom_site_label_2
_geom_bond_distance
_geom_bond_site_symmetry_2
_geom_bond_publ_flag
Cd1 O1 2.308(3) . ?
Cd1 O2 2.339(3) 2_766 ?
Cd1 O4 2.344(4) . ?
Cd1 O5 2.463(5) . ?
Cd1 N1 2.296(4) . ?
Cd1 N4 2.272(4) . ?
Cd2 O7 2.343(4) . ?
Cd2 O8 2.369(4) 2_667 ?
Cd2 O10 2.310(4) . ?
Cd2 N3 2.308(4) 1_456 ?
Cd2 N6 2.281(4) . ?
Br1 C5 1.888(7) . ?
Br2 C28 1.883(10) . ?
Br3 C48 1.886(8) . ?
Br4 C40 1.909(7) . ?
O1 C7 1.247(6) . ?
O2 C7 1.288(6) . ?
O3 H3 0.8200 . ?
O3 C2 1.351(9) . ?
O4 C23 1.264(9) . ?
O5 C23 1.238(8) . ?
O6 H6 0.8200 . ?
O6 C25 1.360(12) . ?
O7 C42 1.288(7) . ?
O8 C42 1.252(6) . ?
O9 H9A 0.8200 . ?
O9 C44 1.365(8) . ?
O10 C35 1.251(7) . ?
O11 C35 1.279(6) . ?
O12 H12 0.8200 . ?
O12 C37 1.368(8) . ?
N1 C8 1.327(7) . ?
N1 C12 1.335(7) . ?
N2 H2 0.8600 . ?
N2 C10 1.381(6) . ?
N2 C17 1.388(6) . ?
N3 C14 1.329(7) . ?
N3 C15 1.344(7) . ?
N4 C18 1.351(6) . ?
N4 C22 1.332(7) . ?
N5 H5 0.8600 . ?
N5 C20 1.386(6) . ?
N5 C32 1.372(6) . ?
N6 C30 1.330(7) . ?
N6 C34 1.335(7) . ?
C1 H1 0.9300 . ?
C1 C2 1.392(10) . ?
C1 C6 1.356(12) . ?
C2 C3 1.392(8) . ?
C3 C4 1.398(8) . ?
C3 C7 1.467(7) . ?
C4 H4 0.9300 . ?
C4 C5 1.389(8) . ?
C5 C6 1.339(11) . ?
C6 H6A 0.9300 . ?
C8 H8 0.9300 . ?
C8 C9 1.404(7) . ?
C9 H9 0.9300 . ?
C9 C10 1.378(7) . ?
C10 C11 1.398(7) . ?
C11 H11 0.9300 . ?
C11 C12 1.376(8) . ?
C12 H12A 0.9300 . ?
C13 H13 0.9300 . ?
C13 C14 1.354(8) . ?
C13 C17 1.391(8) . ?
C14 H14 0.9300 . ?
C15 H15 0.9300 . ?
C15 C16 1.372(8) . ?
C16 H16 0.9300 . ?
C16 C17 1.387(7) . ?
C18 H18 0.9300 . ?
C18 C19 1.361(7) . ?
C19 H19 0.9300 . ?
C19 C20 1.393(7) . ?
C20 C21 1.394(7) . ?
C21 H21 0.9300 . ?
C21 C22 1.364(7) . ?
C22 H22 0.9300 . ?
C23 C24 1.502(9) . ?
C24 C25 1.403(11) . ?
C24 C29 1.382(11) . ?
C25 C26 1.393(12) . ?
C26 H26 0.9300 . ?
C26 C27 1.318(16) . ?
C27 H27 0.9300 . ?
C27 C28 1.390(15) . ?
C28 C29 1.407(10) . ?
C29 H29 0.9300 . ?
C30 H30 0.9300 . ?
C30 C31 1.382(8) . ?
C31 H31 0.9300 . ?
C31 C32 1.388(7) . ?
C32 C33 1.397(8) . ?
C33 H33 0.9300 . ?
C33 C34 1.379(8) . ?
C34 H34 0.9300 . ?
C35 C36 1.493(7) . ?
C36 C37 1.407(8) . ?
C36 C41 1.391(8) . ?
C37 C38 1.385(10) . ?
C38 H38 0.9300 . ?
C38 C39 1.341(12) . ?
C39 H39 0.9300 . ?
C39 C40 1.364(11) . ?
C40 C41 1.382(8) . ?
C41 H41 0.9300 . ?
C42 C43 1.476(7) . ?
C43 C44 1.377(8) . ?
C43 C49 1.388(8) . ?
C44 C46 1.415(8) . ?
C46 H46 0.9300 . ?
C46 C47 1.336(11) . ?
C47 H47 0.9300 . ?
C47 C48 1.398(11) . ?
C48 C49 1.363(8) . ?
C49 H49 0.9300 . ?

loop_
_geom_torsion_atom_site_label_1
_geom_torsion_atom_site_label_2
_geom_torsion_atom_site_label_3
_geom_torsion_atom_site_label_4
_geom_torsion
_geom_torsion_site_symmetry_1
_geom_torsion_site_symmetry_2
_geom_torsion_site_symmetry_3
_geom_torsion_site_symmetry_4
_geom_torsion_publ_flag
Cd1 O1 C7 O2 -143.9(14) . . . . ?
Cd1 O1 C7 C3 34.8(19) . . . . ?
Cd1 O2 C7 O1 13.0(5) 2_766 . . . ?
Cd1 O2 C7 C3 -165.8(4) 2_766 . . . ?
Cd1 O4 C23 O5 -1.7(7) . . . . ?
Cd1 O4 C23 C24 177.3(5) . . . . ?
Cd1 O5 C23 O4 1.7(6) . . . . ?
Cd1 O5 C23 C24 -177.4(5) . . . . ?
Cd1 N1 C8 C9 172.1(4) . . . . ?
Cd1 N1 C12 C11 -172.8(4) . . . . ?
Cd1 N4 C18 C19 177.6(4) . . . . ?
Cd1 N4 C22 C21 -177.4(5) . . . . ?
Cd2 O7 C42 O8 -4.5(5) . . . . ?
Cd2 O7 C42 C43 174.0(4) . . . . ?
Cd2 O8 C42 O7 -168.1(13) 2_667 . . . ?
Cd2 O8 C42 C43 13(2) 2_667 . . . ?
Cd2 O10 C35 O11 6.4(6) . . . . ?
Cd2 O10 C35 C36 -174.0(4) . . . . ?
Cd2 N3 C14 C13 -179.0(5) 1_654 . . . ?
Cd2 N3 C15 C16 178.9(5) 1_654 . . . ?
Cd2 N6 C30 C31 -178.4(5) . . . . ?
Cd2 N6 C34 C33 178.3(5) . . . . ?
Br1 C5 C6 C1 -179.0(8) . . . . ?
Br2 C28 C29 C24 178.2(6) . . . . ?
Br3 C48 C49 C43 -178.4(6) . . . . ?
Br4 C40 C41 C36 -179.5(4) . . . . ?
O3 C2 C3 C4 -179.2(7) . . . . ?
O3 C2 C3 C7 -2.8(11) . . . . ?
O4 C23 C24 C25 176.0(7) . . . . ?
O4 C23 C24 C29 -3.5(10) . . . . ?
O5 C23 C24 C25 -4.9(10) . . . . ?
O5 C23 C24 C29 175.6(6) . . . . ?
O6 C25 C26 C27 178.3(11) . . . . ?
O7 C42 C43 C44 6.0(8) . . . . ?
O7 C42 C43 C49 -173.2(5) . . . . ?
O8 C42 C43 C44 -175.6(5) . . . . ?
O8 C42 C43 C49 5.2(8) . . . . ?
O9 C44 C46 C47 178.5(8) . . . . ?
O10 C35 C36 C37 -178.9(5) . . . . ?
O10 C35 C36 C41 4.0(8) . . . . ?
O11 C35 C36 C37 0.6(8) . . . . ?
O11 C35 C36 C41 -176.5(5) . . . . ?
O12 C37 C38 C39 -177.2(8) . . . . ?
N1 C8 C9 C10 0.7(9) . . . . ?
N2 C10 C11 C12 179.5(5) . . . . ?
N3 C15 C16 C17 0.7(10) . . . . ?
N4 C18 C19 C20 -0.9(8) . . . . ?
N5 C20 C21 C22 178.9(5) . . . . ?
N5 C32 C33 C34 -176.8(6) . . . . ?
N6 C30 C31 C32 1.0(10) . . . . ?
C1 C2 C3 C4 1.1(11) . . . . ?
C1 C2 C3 C7 177.5(7) . . . . ?
C2 C1 C6 C5 0.8(16) . . . . ?
C2 C3 C4 C5 -0.5(9) . . . . ?
C2 C3 C7 O1 -177.3(6) . . . . ?
C2 C3 C7 O2 1.5(8) . . . . ?
C3 C4 C5 Br1 178.9(5) . . . . ?
C3 C4 C5 C6 0.1(11) . . . . ?
C4 C3 C7 O1 -1.0(8) . . . . ?
C4 C3 C7 O2 177.9(5) . . . . ?
C4 C5 C6 C1 -0.2(14) . . . . ?
C6 C1 C2 O3 179.0(9) . . . . ?
C6 C1 C2 C3 -1.3(14) . . . . ?
C7 C3 C4 C5 -177.0(6) . . . . ?
C8 N1 C12 C11 2.5(8) . . . . ?
C8 C9 C10 N2 179.6(5) . . . . ?
C8 C9 C10 C11 2.7(8) . . . . ?
C9 C10 C11 C12 -3.5(8) . . . . ?
C10 N2 C17 C13 28.3(9) . . . . ?
C10 N2 C17 C16 -156.1(5) . . . . ?
C10 C11 C12 N1 0.9(9) . . . . ?
C12 N1 C8 C9 -3.3(8) . . . . ?
C14 N3 C15 C16 1.6(9) . . . . ?
C14 C13 C17 N2 178.5(6) . . . . ?
C14 C13 C17 C16 2.8(9) . . . . ?
C15 N3 C14 C13 -1.7(10) . . . . ?
C15 C16 C17 N2 -178.8(5) . . . . ?
C15 C16 C17 C13 -2.9(8) . . . . ?
C17 N2 C10 C9 15.4(9) . . . . ?
C17 N2 C10 C11 -167.7(5) . . . . ?
C17 C13 C14 N3 -0.5(11) . . . . ?
C18 N4 C22 C21 3.2(8) . . . . ?
C18 C19 C20 N5 -178.5(5) . . . . ?
C18 C19 C20 C21 4.6(7) . . . . ?
C19 C20 C21 C22 -4.5(8) . . . . ?
C20 N5 C32 C31 159.1(5) . . . . ?
C20 N5 C32 C33 -25.3(9) . . . . ?
C20 C21 C22 N4 0.6(9) . . . . ?
C22 N4 C18 C19 -3.0(7) . . . . ?
C23 C24 C25 O6 0.6(14) . . . . ?
C23 C24 C25 C26 -178.5(8) . . . . ?
C23 C24 C29 C28 179.7(7) . . . . ?
C24 C25 C26 C27 -2.6(17) . . . . ?
C25 C24 C29 C28 0.2(11) . . . . ?
C25 C26 C27 C28 2.9(18) . . . . ?
C26 C27 C28 Br2 -179.7(9) . . . . ?
C26 C27 C28 C29 -1.7(16) . . . . ?
C27 C28 C29 C24 0.1(13) . . . . ?
C29 C24 C25 O6 -179.9(9) . . . . ?
C29 C24 C25 C26 1.0(13) . . . . ?
C30 N6 C34 C33 3.1(10) . . . . ?
C30 C31 C32 N5 177.1(5) . . . . ?
C30 C31 C32 C33 1.1(8) . . . . ?
C31 C32 C33 C34 -1.1(9) . . . . ?
C32 N5 C20 C19 168.0(5) . . . . ?
C32 N5 C20 C21 -15.4(9) . . . . ?
C32 C33 C34 N6 -1.1(11) . . . . ?
C34 N6 C30 C31 -3.0(9) . . . . ?
C35 C36 C37 O12 0.4(9) . . . . ?
C35 C36 C37 C38 -177.8(6) . . . . ?
C35 C36 C41 C40 176.9(5) . . . . ?
C36 C37 C38 C39 1.0(12) . . . . ?
C37 C36 C41 C40 -0.3(9) . . . . ?
C37 C38 C39 C40 -0.3(13) . . . . ?
C38 C39 C40 Br4 179.8(7) . . . . ?
C38 C39 C40 C41 -0.6(12) . . . . ?
C39 C40 C41 C36 0.9(10) . . . . ?
C41 C36 C37 O12 177.5(6) . . . . ?
C41 C36 C37 C38 -0.7(9) . . . . ?
C42 C43 C44 O9 4.0(9) . . . . ?
C42 C43 C44 C46 -178.1(6) . . . . ?
C42 C43 C49 C48 177.0(7) . . . . ?
C43 C44 C46 C47 0.5(11) . . . . ?
C44 C43 C49 C48 -2.2(10) . . . . ?
C44 C46 C47 C48 -1.0(13) . . . . ?
C46 C47 C48 Br3 -180.0(7) . . . . ?
C46 C47 C48 C49 -0.1(14) . . . . ?
C47 C48 C49 C43 1.8(13) . . . . ?
C49 C43 C44 O9 -176.7(6) . . . . ?
C49 C43 C44 C46 1.1(9) . . . . ?

loop_
_smtbx_masks_void_nr
_smtbx_masks_void_average_x
_smtbx_masks_void_average_y
_smtbx_masks_void_average_z
_smtbx_masks_void_volume
_smtbx_masks_void_count_electrons
_smtbx_masks_void_content
1 0.356 0.313 0.296 182.3 33.1 ?
2 -0.356 0.687 0.704 182.3 35.6 ?
